data_4033915
loop_
_publ_author_name
'Lan, Ping'
'Banwell, Martin G.'
'Willis, Anthony C.'

_publ_section_title
;
 Application of Electrocyclic Ring-Opening and Desymmetrizing Nucleophilic
 Trappings of meso-6,6-Dibromobicyclo[3.1.0]hexanes to Total Syntheses of
 Crinine and Haemanthamine Alkaloids.
;
_journal_issue 6
_journal_name_full 'The Journal of organic chemistry'
_journal_page_first 3431
_journal_page_last 3466
_journal_paper_doi 10.1021/acs.joc.9b00018
_journal_volume 84
_journal_year 2019
_chemical_absolute_configuration ad
_chemical_compound_source local
_chemical_formula_moiety 'C26 H27 N O8 S'
_chemical_formula_sum 'C26 H27 N O8 S'
_chemical_formula_weight 513.57
_space_group_IT_number 19
_space_group_name_Hall 'P 2ac 2ab'
_space_group_name_H-M_alt 'P 21 21 21'
_symmetry_cell_setting orthorhombic
_symmetry_space_group_name_H-M 'P 21 21 21'
_atom_sites_solution_hydrogens difmap
_atom_sites_solution_primary direct
_audit_creation_date 13-03-13
_audit_creation_method CRYSTALS_ver_14.40
_audit_update_record
;
2013-03-14 - Report on C26 H27 N O8 S
            by Anthony C. Willis
            for  Ping Lan and Martin Banwell


2013-03-14 - passes checkcif tests

;
_cell_angle_alpha 90
_cell_angle_beta 90
_cell_angle_gamma 90
_cell_formula_units_Z 8
_cell_length_a 10.4700(1)
_cell_length_b 20.6793(3)
_cell_length_c 22.5086(4)
_cell_measurement_reflns_used 41573
_cell_measurement_temperature 200
_cell_measurement_theta_max 27.5
_cell_measurement_theta_min 2.6
_cell_volume 4873.39(12)
_computing_cell_refinement 'DENZO/SCALEPACK (Otwinowski & Minor, 1997)'
_computing_data_collection 'COLLECT (Nonius, 2001).'
_computing_data_reduction 'DENZO/SCALEPACK (Otwinowski & Minor, 1997)'
_computing_molecular_graphics
; 
ORTEP-II (Johnson 1976) in teXsan (MSC, 1992-1997)
;
_computing_publication_material 'CRYSTALS (Betteridge et al., 2003)'
_computing_structure_refinement 'CRYSTALS (Betteridge et al., 2003)'
_computing_structure_solution 'SIR92 (Altomare et al., 1994)'
_diffrn_ambient_temperature 200
_diffrn_measured_fraction_theta_full 0.998
_diffrn_measured_fraction_theta_max 0.998
_diffrn_measurement_device Area
_diffrn_measurement_device_type 'Nonius KappaCCD'
_diffrn_measurement_method ' \f and \w scans with CCD '
_diffrn_radiation_monochromator graphite
_diffrn_radiation_type 'Mo K\a'
_diffrn_radiation_wavelength 0.71073
_diffrn_reflns_av_R_equivalents 0.067
_diffrn_reflns_limit_h_max 13
_diffrn_reflns_limit_h_min -13
_diffrn_reflns_limit_k_max 26
_diffrn_reflns_limit_k_min -26
_diffrn_reflns_limit_l_max 29
_diffrn_reflns_limit_l_min -29
_diffrn_reflns_number 57665
_diffrn_reflns_theta_full 27.479
_diffrn_reflns_theta_max 27.479
_diffrn_reflns_theta_min 2.657
_diffrn_standards_number 0
_exptl_absorpt_coefficient_mu 0.185
_exptl_absorpt_correction_T_max 0.99
_exptl_absorpt_correction_T_min 0.86
_exptl_absorpt_correction_type multi-scan
_exptl_absorpt_process_details 'DENZO/SCALEPACK (Otwinowski & Minor, 1997)'
_exptl_crystal_colour colourless
_exptl_crystal_density_diffrn 1.400
_exptl_crystal_density_method 'not measured'
_exptl_crystal_description plate
_exptl_crystal_F_000 2160
_exptl_crystal_size_max 0.460
_exptl_crystal_size_mid 0.200
_exptl_crystal_size_min 0.060
_refine_diff_density_max 0.42
_refine_diff_density_min -0.39
_refine_ls_abs_structure_details 'Flack (1983), 4994 Friedel-pairs'
_refine_ls_abs_structure_Flack -0.06(5)
_refine_ls_extinction_method None
_refine_ls_goodness_of_fit_ref 0.9746
_refine_ls_hydrogen_treatment constr
_refine_ls_matrix_type full
_refine_ls_number_parameters 650
_refine_ls_number_reflns 11157
_refine_ls_number_restraints 0
_refine_ls_R_factor_all 0.0630
_refine_ls_R_factor_gt 0.0417
_refine_ls_shift/su_max 0.0012535
_refine_ls_shift/su_mean 0.0001669
_refine_ls_structure_factor_coef Fsqd
_refine_ls_weighting_details
;
 Method= Modified Sheldrick 
 w=1/[\s^2^(F^2^) + ( 0.04P)^2^ + 0.92P] 
 ,where P=(max(Fo^2^,0) + 2Fc^2^)/3 
;
_refine_ls_weighting_scheme calc
_refine_ls_wR_factor_all 0.0905
_refine_ls_wR_factor_gt 0.0822
_refine_ls_wR_factor_ref 0.0905
_reflns_limit_h_max 13
_reflns_limit_h_min -13
_reflns_limit_k_max 26
_reflns_limit_k_min 0
_reflns_limit_l_max 29
_reflns_limit_l_min 0
_reflns_number_gt 8674
_reflns_number_total 11158
_reflns_threshold_expression I>2.0\s(I)
_oxford_diffrn_Wilson_B_factor 2.83
_oxford_diffrn_Wilson_scale 15.89
_oxford_refine_ls_r_factor_ref 0.0630
_oxford_refine_ls_scale 0.25931(12)
_oxford_reflns_number_all 11157
_oxford_reflns_threshold_expression_ref I>-10.0\s(I)
_oxford_structure_analysis_title 'slow At 12: 2 on 13/ 3'
_cod_data_source_file jo9b00018_si_014.cif
_cod_data_source_block ban1310
_cod_original_sg_symbol_H-M 'P 21 21 21 '
_cod_database_code 4033915

loop_
_symmetry_equiv_pos_as_xyz
x,y,z
x+1/2,-y+1/2,-z
-x,y+1/2,-z+1/2
-x+1/2,-y,z+1/2

loop_
_atom_site_label
_atom_site_type_symbol
_atom_site_fract_x
_atom_site_fract_y
_atom_site_fract_z
_atom_site_U_iso_or_equiv
_atom_site_occupancy
_atom_site_adp_type
_atom_site_refinement_flags_posn
C1 C 0.33336(19) 0.49779(10) 0.54043(9) 0.0334 1.0000 Uani .
C2 C 0.3817(2) 0.43976(10) 0.54962(10) 0.0363 1.0000 Uani .
C3 C 0.4180(2) 0.41718(9) 0.61042(10) 0.0341 1.0000 Uani .
C4 C 0.3321(2) 0.44793(10) 0.65624(10) 0.0330 1.0000 Uani .
C5 C 0.34057(18) 0.52107(9) 0.65178(9) 0.0282 1.0000 Uani .
C6 C 0.31244(18) 0.54812(9) 0.58815(9) 0.0280 1.0000 Uani .
N7 N 0.24095(15) 0.55144(8) 0.69007(8) 0.0296 1.0000 Uani .
C8 C 0.15304(19) 0.59235(10) 0.65472(10) 0.0343 1.0000 Uani .
C9 C 0.17097(18) 0.56818(10) 0.59225(10) 0.0327 1.0000 Uani .
C10 C 0.40016(18) 0.60619(10) 0.57458(9) 0.0303 1.0000 Uani .
C11 C 0.5294(2) 0.59314(11) 0.56571(11) 0.0407 1.0000 Uani .
C12 C 0.6179(2) 0.64085(11) 0.55103(12) 0.0482 1.0000 Uani .
C13 C 0.5721(2) 0.70254(11) 0.54613(11) 0.0411 1.0000 Uani .
O14 O 0.63715(17) 0.75785(8) 0.52975(9) 0.0582 1.0000 Uani .
C15 C 0.5512(3) 0.80847(12) 0.54231(14) 0.0585 1.0000 Uani .
O16 O 0.42658(17) 0.78228(7) 0.54924(8) 0.0546 1.0000 Uani .
C17 C 0.4465(2) 0.71653(10) 0.55643(10) 0.0380 1.0000 Uani .
C18 C 0.3567(2) 0.66993(10) 0.56950(10) 0.0358 1.0000 Uani .
O19 O 0.39971(15) 0.34746(7) 0.61559(7) 0.0437 1.0000 Uani .
C20 C 0.5006(3) 0.30960(11) 0.60337(11) 0.0440 1.0000 Uani .
O21 O 0.60232(18) 0.33019(8) 0.58772(9) 0.0585 1.0000 Uani .
C22 C 0.4679(3) 0.23973(11) 0.61136(13) 0.0618 1.0000 Uani .
S23 S 0.27917(5) 0.57502(3) 0.75628(3) 0.0362 1.0000 Uani .
O24 O 0.35835(15) 0.52563(7) 0.78114(7) 0.0438 1.0000 Uani .
O25 O 0.16232(15) 0.59304(8) 0.78502(7) 0.0475 1.0000 Uani .
C26 C 0.3719(2) 0.64545(10) 0.74714(10) 0.0344 1.0000 Uani .
C27 C 0.3129(2) 0.70512(11) 0.74346(11) 0.0437 1.0000 Uani .
C28 C 0.3846(2) 0.75942(11) 0.73134(11) 0.0450 1.0000 Uani .
C29 C 0.5154(2) 0.75550(11) 0.72200(11) 0.0420 1.0000 Uani .
C30 C 0.5724(2) 0.69503(12) 0.72510(12) 0.0459 1.0000 Uani .
C31 C 0.5026(2) 0.63990(11) 0.73768(11) 0.0412 1.0000 Uani .
C32 C 0.5927(3) 0.81556(13) 0.71147(14) 0.0633 1.0000 Uani .
O33 O 0.09535(12) 0.50994(7) 0.58444(7) 0.0363 1.0000 Uani .
C34 C -0.0244(2) 0.51732(12) 0.56372(10) 0.0372 1.0000 Uani .
O35 O -0.06802(16) 0.56922(9) 0.55002(9) 0.0592 1.0000 Uani .
C36 C -0.0910(2) 0.45403(12) 0.55941(11) 0.0445 1.0000 Uani .
C51 C 0.68650(19) 0.48417(10) 0.44622(10) 0.0341 1.0000 Uani .
C52 C 0.6468(2) 0.42409(11) 0.45387(10) 0.0362 1.0000 Uani .
C53 C 0.6230(2) 0.37919(10) 0.40314(10) 0.0379 1.0000 Uani .
C54 C 0.7033(2) 0.39719(10) 0.34980(10) 0.0346 1.0000 Uani .
C55 C 0.68061(19) 0.46799(10) 0.33419(9) 0.0292 1.0000 Uani .
C56 C 0.70490(18) 0.51574(9) 0.38621(9) 0.0289 1.0000 Uani .
N57 N 0.77239(15) 0.48937(8) 0.28727(7) 0.0287 1.0000 Uani .
C58 C 0.85522(18) 0.54231(10) 0.30905(9) 0.0306 1.0000 Uani .
C59 C 0.84456(18) 0.53646(10) 0.37571(10) 0.0295 1.0000 Uani .
C60 C 0.61150(18) 0.57342(10) 0.38291(9) 0.0304 1.0000 Uani .
C61 C 0.48133(19) 0.55942(11) 0.38543(11) 0.0385 1.0000 Uani .
C62 C 0.3869(2) 0.60665(11) 0.38334(11) 0.0428 1.0000 Uani .
C63 C 0.4280(2) 0.66914(10) 0.37947(11) 0.0379 1.0000 Uani .
O64 O 0.35527(15) 0.72479(8) 0.37377(8) 0.0502 1.0000 Uani .
C65 C 0.4426(2) 0.77607(12) 0.38273(15) 0.0582 1.0000 Uani .
O66 O 0.56902(15) 0.75088(7) 0.37349(9) 0.0524 1.0000 Uani .
C67 C 0.5547(2) 0.68450(10) 0.37864(10) 0.0358 1.0000 Uani .
C68 C 0.6500(2) 0.63866(10) 0.38033(10) 0.0350 1.0000 Uani .
O69 O 0.66060(17) 0.31387(7) 0.42025(8) 0.0509 1.0000 Uani .
C70 C 0.5737(4) 0.27771(13) 0.44880(12) 0.0605 1.0000 Uani .
O71 O 0.4689(2) 0.29643(10) 0.46052(10) 0.0721 1.0000 Uani .
C72 C 0.6285(4) 0.21306(13) 0.46457(15) 0.0954 1.0000 Uani .
S73 S 0.72593(5) 0.49208(2) 0.21817(2) 0.0309 1.0000 Uani .
O74 O 0.64684(14) 0.43641(7) 0.20853(7) 0.0391 1.0000 Uani .
O75 O 0.83933(13) 0.50127(8) 0.18344(6) 0.0397 1.0000 Uani .
C76 C 0.63292(19) 0.56235(10) 0.21120(10) 0.0320 1.0000 Uani .
C77 C 0.6884(2) 0.61825(11) 0.18858(10) 0.0380 1.0000 Uani .
C78 C 0.6182(2) 0.67505(11) 0.18687(10) 0.0417 1.0000 Uani .
C79 C 0.4956(2) 0.67750(12) 0.20899(11) 0.0459 1.0000 Uani .
C80 C 0.4405(2) 0.62085(12) 0.23060(11) 0.0447 1.0000 Uani .
C81 C 0.50775(19) 0.56327(11) 0.23112(10) 0.0370 1.0000 Uani .
C82 C 0.4218(3) 0.74055(13) 0.21028(14) 0.0677 1.0000 Uani .
O83 O 0.92478(12) 0.48318(6) 0.39538(7) 0.0326 1.0000 Uani .
C84 C 1.04812(18) 0.49673(10) 0.40751(9) 0.0318 1.0000 Uani .
O85 O 1.08968(14) 0.55064(8) 0.40724(8) 0.0498 1.0000 Uani .
C86 C 1.1213(2) 0.43668(11) 0.42144(11) 0.0417 1.0000 Uani .
H11 H 0.3105 0.5108 0.5007 0.0402 1.0000 Uiso R
H21 H 0.3919 0.4116 0.5170 0.0428 1.0000 Uiso R
H31 H 0.5051 0.4265 0.6185 0.0399 1.0000 Uiso R
H41 H 0.3558 0.4352 0.6962 0.0395 1.0000 Uiso R
H42 H 0.2440 0.4343 0.6496 0.0397 1.0000 Uiso R
H51 H 0.4255 0.5339 0.6643 0.0330 1.0000 Uiso R
H81 H 0.1772 0.6373 0.6578 0.0402 1.0000 Uiso R
H82 H 0.0658 0.5859 0.6669 0.0393 1.0000 Uiso R
H91 H 0.1432 0.6001 0.5620 0.0365 1.0000 Uiso R
H111 H 0.5593 0.5502 0.5682 0.0495 1.0000 Uiso R
H121 H 0.7052 0.6315 0.5456 0.0578 1.0000 Uiso R
H152 H 0.5743 0.8268 0.5814 0.0701 1.0000 Uiso R
H151 H 0.5492 0.8419 0.5126 0.0708 1.0000 Uiso R
H181 H 0.2693 0.6813 0.5743 0.0430 1.0000 Uiso R
H223 H 0.5421 0.2142 0.6088 0.0930 1.0000 Uiso R
H222 H 0.4320 0.2321 0.6473 0.0940 1.0000 Uiso R
H221 H 0.4099 0.2250 0.5811 0.0932 1.0000 Uiso R
H271 H 0.2236 0.7074 0.7489 0.0527 1.0000 Uiso R
H281 H 0.3412 0.7993 0.7284 0.0533 1.0000 Uiso R
H301 H 0.6627 0.6919 0.7191 0.0552 1.0000 Uiso R
H311 H 0.5405 0.5993 0.7397 0.0489 1.0000 Uiso R
H322 H 0.6711 0.8068 0.6904 0.0949 1.0000 Uiso R
H321 H 0.6095 0.8365 0.7477 0.0958 1.0000 Uiso R
H323 H 0.5452 0.8467 0.6883 0.0948 1.0000 Uiso R
H362 H -0.1774 0.4588 0.5747 0.0664 1.0000 Uiso R
H361 H -0.0458 0.4209 0.5822 0.0651 1.0000 Uiso R
H363 H -0.0969 0.4405 0.5181 0.0668 1.0000 Uiso R
H511 H 0.7015 0.5107 0.4800 0.0412 1.0000 Uiso R
H521 H 0.6362 0.4079 0.4920 0.0428 1.0000 Uiso R
H531 H 0.5324 0.3795 0.3925 0.0434 1.0000 Uiso R
H541 H 0.7952 0.3912 0.3587 0.0409 1.0000 Uiso R
H542 H 0.6824 0.3708 0.3155 0.0412 1.0000 Uiso R
H551 H 0.5945 0.4729 0.3197 0.0341 1.0000 Uiso R
H581 H 0.9424 0.5359 0.2948 0.0357 1.0000 Uiso R
H582 H 0.8222 0.5845 0.2949 0.0364 1.0000 Uiso R
H591 H 0.8672 0.5760 0.3971 0.0349 1.0000 Uiso R
H611 H 0.4551 0.5152 0.3887 0.0464 1.0000 Uiso R
H621 H 0.2985 0.5965 0.3849 0.0508 1.0000 Uiso R
H652 H 0.4368 0.7899 0.4247 0.0703 1.0000 Uiso R
H651 H 0.4263 0.8112 0.3546 0.0695 1.0000 Uiso R
H681 H 0.7382 0.6519 0.3801 0.0419 1.0000 Uiso R
H723 H 0.5562 0.1873 0.4759 0.1426 1.0000 Uiso R
H722 H 0.6883 0.2173 0.4974 0.1430 1.0000 Uiso R
H721 H 0.6698 0.1941 0.4320 0.1432 1.0000 Uiso R
H771 H 0.7734 0.6165 0.1749 0.0457 1.0000 Uiso R
H781 H 0.6546 0.7122 0.1705 0.0502 1.0000 Uiso R
H801 H 0.3553 0.6215 0.2448 0.0540 1.0000 Uiso R
H811 H 0.4710 0.5256 0.2459 0.0439 1.0000 Uiso R
H822 H 0.3396 0.7364 0.1913 0.1018 1.0000 Uiso R
H821 H 0.4071 0.7542 0.2508 0.1023 1.0000 Uiso R
H823 H 0.4698 0.7721 0.1904 0.1023 1.0000 Uiso R
H862 H 1.2071 0.4416 0.4057 0.0630 1.0000 Uiso R
H861 H 1.1301 0.4315 0.4631 0.0626 1.0000 Uiso R
H863 H 1.0844 0.3995 0.4047 0.0626 1.0000 Uiso R

loop_
_atom_site_aniso_label
_atom_site_aniso_U_11
_atom_site_aniso_U_22
_atom_site_aniso_U_33
_atom_site_aniso_U_23
_atom_site_aniso_U_13
_atom_site_aniso_U_12
C1 0.0347(11) 0.0345(12) 0.0311(12) 0.0015(10) -0.0008(9) -0.0079(9)
C2 0.0379(12) 0.0336(12) 0.0375(13) -0.0053(10) 0.0058(10) -0.0075(10)
C3 0.0364(11) 0.0226(10) 0.0432(13) -0.0006(10) -0.0014(10) -0.0002(9)
C4 0.0370(11) 0.0281(11) 0.0340(12) 0.0030(9) -0.0028(9) -0.0002(9)
C5 0.0257(10) 0.0264(11) 0.0326(11) 0.0012(9) 0.0005(8) -0.0002(8)
C6 0.0260(10) 0.0272(10) 0.0308(12) 0.0039(9) -0.0030(8) -0.0018(8)
N7 0.0263(9) 0.0299(9) 0.0327(10) 0.0012(8) -0.0003(7) 0.0023(7)
C8 0.0255(10) 0.0327(12) 0.0446(14) 0.0066(10) 0.0012(9) 0.0021(9)
C9 0.0266(10) 0.0297(11) 0.0417(13) 0.0055(10) -0.0043(9) -0.0028(9)
C10 0.0287(10) 0.0286(11) 0.0337(12) 0.0015(9) 0.0012(9) -0.0039(8)
C11 0.0339(12) 0.0331(12) 0.0553(16) 0.0003(11) 0.0029(11) 0.0001(9)
C12 0.0325(12) 0.0412(14) 0.0709(18) 0.0000(13) 0.0101(12) -0.0041(10)
C13 0.0408(13) 0.0358(12) 0.0466(15) 0.0002(11) 0.0071(11) -0.0138(10)
O14 0.0552(11) 0.0437(10) 0.0756(13) 0.0034(9) 0.0170(9) -0.0213(9)
C15 0.0676(18) 0.0377(14) 0.070(2) 0.0051(14) 0.0085(15) -0.0165(13)
O16 0.0587(11) 0.0282(9) 0.0768(13) 0.0103(9) 0.0105(9) -0.0066(8)
C17 0.0462(14) 0.0266(11) 0.0412(14) 0.0046(10) 0.0052(10) -0.0017(10)
C18 0.0323(11) 0.0330(12) 0.0423(13) 0.0063(10) 0.0038(10) -0.0008(9)
O19 0.0508(10) 0.0239(8) 0.0565(11) -0.0013(7) 0.0051(8) 0.0010(7)
C20 0.0615(17) 0.0320(13) 0.0384(14) -0.0056(11) -0.0083(12) 0.0100(12)
O21 0.0500(11) 0.0447(10) 0.0807(14) -0.0118(10) -0.0005(10) 0.0110(8)
C22 0.102(2) 0.0286(13) 0.0553(18) -0.0010(12) 0.0051(16) 0.0102(14)
S23 0.0373(3) 0.0370(3) 0.0345(3) -0.0014(3) 0.0019(2) 0.0028(2)
O24 0.0534(10) 0.0421(9) 0.0359(9) 0.0067(8) -0.0061(8) 0.0072(7)
O25 0.0410(9) 0.0537(10) 0.0478(10) -0.0046(9) 0.0127(8) 0.0024(8)
C26 0.0342(11) 0.0324(11) 0.0366(13) -0.0103(10) -0.0025(9) 0.0038(9)
C27 0.0322(12) 0.0410(13) 0.0580(16) -0.0104(12) 0.0031(11) 0.0056(10)
C28 0.0402(13) 0.0336(12) 0.0611(17) -0.0061(11) -0.0002(11) 0.0082(10)
C29 0.0380(12) 0.0401(13) 0.0477(14) -0.0121(12) 0.0012(11) -0.0011(10)
C30 0.0291(11) 0.0487(14) 0.0600(16) -0.0143(13) -0.0012(11) 0.0006(10)
C31 0.0331(12) 0.0393(13) 0.0510(16) -0.0113(11) -0.0079(10) 0.0075(10)
C32 0.0578(16) 0.0498(16) 0.082(2) -0.0071(15) 0.0107(15) -0.0074(13)
O33 0.0281(7) 0.0347(8) 0.0461(9) 0.0070(7) -0.0115(7) -0.0061(6)
C34 0.0311(11) 0.0490(14) 0.0314(12) 0.0056(11) -0.0035(9) -0.0035(10)
O35 0.0388(9) 0.0537(11) 0.0849(14) 0.0180(10) -0.0164(9) 0.0004(9)
C36 0.0399(13) 0.0558(15) 0.0379(14) 0.0039(12) -0.0062(10) -0.0149(11)
C51 0.0338(11) 0.0345(12) 0.0339(12) -0.0022(10) 0.0021(9) -0.0006(9)
C52 0.0359(12) 0.0371(12) 0.0357(12) 0.0048(10) 0.0034(9) -0.0012(10)
C53 0.0415(12) 0.0266(11) 0.0455(14) 0.0051(10) 0.0040(11) -0.0062(9)
C54 0.0367(12) 0.0271(11) 0.0399(13) -0.0035(10) 0.0018(10) -0.0048(9)
C55 0.0243(10) 0.0309(11) 0.0323(12) 0.0015(9) 0.0033(8) -0.0036(8)
C56 0.0265(10) 0.0260(10) 0.0342(12) -0.0017(9) -0.0015(8) -0.0032(8)
N57 0.0268(8) 0.0273(8) 0.0318(9) -0.0001(8) 0.0023(7) -0.0032(7)
C58 0.0237(10) 0.0285(11) 0.0395(12) 0.0010(9) -0.0002(9) -0.0047(8)
C59 0.0250(10) 0.0262(10) 0.0373(12) 0.0002(9) -0.0009(9) -0.0013(8)
C60 0.0276(10) 0.0307(11) 0.0329(12) -0.0020(9) 0.0021(9) -0.0023(9)
C61 0.0309(11) 0.0334(12) 0.0512(15) 0.0010(11) 0.0078(10) -0.0040(9)
C62 0.0278(11) 0.0426(13) 0.0582(16) -0.0028(12) 0.0079(11) -0.0030(10)
C63 0.0325(12) 0.0346(12) 0.0468(14) -0.0037(11) 0.0017(10) 0.0053(10)
O64 0.0367(9) 0.0390(9) 0.0750(13) -0.0042(9) 0.0004(8) 0.0091(7)
C65 0.0503(15) 0.0391(14) 0.085(2) -0.0106(14) -0.0100(14) 0.0084(12)
O66 0.0397(9) 0.0280(8) 0.0894(14) -0.0045(9) -0.0075(9) 0.0015(7)
C67 0.0354(12) 0.0277(11) 0.0443(14) -0.0043(10) -0.0027(10) -0.0031(9)
C68 0.0298(11) 0.0324(12) 0.0427(13) -0.0012(10) -0.0017(10) -0.0030(9)
O69 0.0695(11) 0.0297(8) 0.0536(11) 0.0087(8) 0.0148(9) -0.0062(8)
C70 0.098(2) 0.0401(15) 0.0437(16) -0.0045(13) 0.0224(16) -0.0258(16)
O71 0.0806(15) 0.0615(13) 0.0743(15) 0.0086(11) 0.0239(12) -0.0304(12)
C72 0.169(4) 0.0355(16) 0.082(2) 0.0141(16) 0.053(3) -0.004(2)
S73 0.0282(2) 0.0322(3) 0.0324(3) -0.0012(2) 0.0010(2) 0.0018(2)
O74 0.0410(8) 0.0330(8) 0.0433(10) -0.0049(7) -0.0035(7) -0.0045(7)
O75 0.0339(8) 0.0478(10) 0.0375(9) 0.0038(8) 0.0082(6) 0.0060(7)
C76 0.0294(10) 0.0336(12) 0.0328(12) -0.0009(10) -0.0045(9) 0.0005(9)
C77 0.0363(12) 0.0368(12) 0.0409(13) 0.0001(10) -0.0030(10) -0.0006(10)
C78 0.0509(14) 0.0338(12) 0.0404(14) 0.0019(10) -0.0058(11) 0.0019(11)
C79 0.0531(15) 0.0429(14) 0.0417(15) -0.0036(12) -0.0131(12) 0.0140(12)
C80 0.0315(12) 0.0554(15) 0.0473(16) -0.0032(12) -0.0042(10) 0.0103(11)
C81 0.0302(11) 0.0401(13) 0.0406(14) -0.0008(10) -0.0051(9) -0.0001(9)
C82 0.082(2) 0.0569(17) 0.065(2) 0.0027(15) -0.0039(16) 0.0307(16)
O83 0.0268(7) 0.0276(7) 0.0435(9) 0.0030(7) -0.0052(6) -0.0022(6)
C84 0.0262(10) 0.0376(12) 0.0317(11) -0.0050(10) -0.0004(8) -0.0002(9)
O85 0.0303(8) 0.0355(9) 0.0836(14) -0.0131(9) -0.0045(8) -0.0056(7)
C86 0.0394(12) 0.0421(13) 0.0435(14) -0.0007(11) -0.0106(10) 0.0049(10)

loop_
_atom_type_symbol
_atom_type_scat_dispersion_real
_atom_type_scat_dispersion_imag
_atom_type_scat_Cromer_Mann_a1
_atom_type_scat_Cromer_Mann_b1
_atom_type_scat_Cromer_Mann_a2
_atom_type_scat_Cromer_Mann_b2
_atom_type_scat_Cromer_Mann_a3
_atom_type_scat_Cromer_Mann_b3
_atom_type_scat_Cromer_Mann_a4
_atom_type_scat_Cromer_Mann_b4
_atom_type_scat_Cromer_Mann_c
_atom_type_scat_source
C 0.0033 0.0016 2.3100 20.8439 1.0200 10.2075 1.5886 0.5687 0.8650 51.6512 0.2156 'International Tables Vol C 4.2.6.8 and 6.1.1.4'
H 0.0000 0.0000 0.4930 10.5109 0.3229 26.1257 0.1402 3.1424 0.0408 57.7998 0.0030 'International Tables Vol C 4.2.6.8 and 6.1.1.4'
N 0.0061 0.0033 12.2126 0.0057 3.1322 9.8933 2.0125 28.9975 1.1663 0.5826 -11.5290 'International Tables Vol C 4.2.6.8 and 6.1.1.4'
O 0.0106 0.0060 3.0485 13.2771 2.2868 5.7011 1.5463 0.3239 0.8670 32.9089 0.2508 'International Tables Vol C 4.2.6.8 and 6.1.1.4'
S 0.1246 0.1234 6.9053 1.4679 5.2034 22.2151 1.4379 0.2536 1.5863 56.1720 0.8669 'International Tables Vol C 4.2.6.8 and 6.1.1.4'

loop_
_geom_angle_atom_site_label_1
_geom_angle_atom_site_label_2
_geom_angle_atom_site_label_3
_geom_angle
_geom_angle_publ_flag
C2 C1 C6 124.8(2) yes
C2 C1 H11 119.7 no
C6 C1 H11 115.4 no
C1 C2 C3 121.7(2) yes
C1 C2 H21 118.8 no
C3 C2 H21 119.5 no
C2 C3 C4 110.03(17) yes
C2 C3 O19 110.37(17) yes
C4 C3 O19 106.48(17) yes
C2 C3 H31 110.9 no
C4 C3 H31 110.8 no
O19 C3 H31 108.1 no
C3 C4 C5 109.88(17) yes
C3 C4 H41 111.6 no
C5 C4 H41 108.5 no
C3 C4 H42 109.7 no
C5 C4 H42 109.5 no
H41 C4 H42 107.7 no
C4 C5 C6 113.92(17) yes
C4 C5 N7 109.92(16) yes
C6 C5 N7 104.27(15) yes
C4 C5 H51 107.9 no
C6 C5 H51 109.9 no
N7 C5 H51 111.0 no
C5 C6 C1 112.13(16) yes
C5 C6 C9 102.84(16) yes
C1 C6 C9 111.55(16) yes
C5 C6 C10 110.32(16) yes
C1 C6 C10 108.01(16) yes
C9 C6 C10 112.00(16) yes
C5 N7 C8 111.38(16) yes
C5 N7 S23 119.08(13) yes
C8 N7 S23 118.43(14) yes
N7 C8 C9 103.57(16) yes
N7 C8 H81 110.4 no
C9 C8 H81 110.8 no
N7 C8 H82 111.0 no
C9 C8 H82 109.7 no
H81 C8 H82 111.1 no
C6 C9 C8 105.40(16) yes
C6 C9 O33 107.07(16) yes
C8 C9 O33 108.71(17) yes
C6 C9 H91 114.8 no
C8 C9 H91 112.6 no
O33 C9 H91 108.0 no
C6 C10 C11 117.10(18) yes
C6 C10 C18 123.79(18) yes
C11 C10 C18 119.09(19) yes
C10 C11 C12 122.8(2) yes
C10 C11 H111 119.7 no
C12 C11 H111 117.4 no
C11 C12 C13 116.5(2) yes
C11 C12 H121 122.1 no
C13 C12 H121 121.4 no
C12 C13 O14 128.4(2) yes
C12 C13 C17 121.5(2) yes
O14 C13 C17 110.2(2) yes
C13 O14 C15 104.26(18) yes
O14 C15 O16 108.98(19) yes
O14 C15 H152 107.9 no
O16 C15 H152 105.9 no
O14 C15 H151 114.1 no
O16 C15 H151 109.3 no
H152 C15 H151 110.4 no
C15 O16 C17 104.39(19) yes
O16 C17 C13 109.46(19) yes
O16 C17 C18 127.5(2) yes
C13 C17 C18 123.0(2) yes
C10 C18 C17 117.04(19) yes
C10 C18 H181 122.5 no
C17 C18 H181 120.5 no
C3 O19 C20 117.15(18) yes
O19 C20 O21 123.5(2) yes
O19 C20 C22 111.0(2) yes
O21 C20 C22 125.5(2) yes
C20 C22 H223 110.2 no
C20 C22 H222 111.7 no
H223 C22 H222 107.5 no
C20 C22 H221 111.4 no
H223 C22 H221 107.5 no
H222 C22 H221 108.4 no
N7 S23 O24 106.78(9) yes
N7 S23 O25 106.43(9) yes
O24 S23 O25 120.27(10) yes
N7 S23 C26 106.13(10) yes
O24 S23 C26 108.45(10) yes
O25 S23 C26 107.95(10) yes
S23 C26 C27 119.86(16) yes
S23 C26 C31 119.49(17) yes
C27 C26 C31 120.3(2) yes
C26 C27 C28 119.7(2) yes
C26 C27 H271 118.6 no
C28 C27 H271 121.7 no
C27 C28 C29 121.4(2) yes
C27 C28 H281 117.6 no
C29 C28 H281 121.0 no
C28 C29 C30 118.0(2) yes
C28 C29 C32 120.5(2) yes
C30 C29 C32 121.5(2) yes
C29 C30 C31 121.7(2) yes
C29 C30 H301 118.5 no
C31 C30 H301 119.7 no
C26 C31 C30 118.9(2) yes
C26 C31 H311 119.2 no
C30 C31 H311 121.9 no
C29 C32 H322 112.3 no
C29 C32 H321 110.2 no
H322 C32 H321 110.7 no
C29 C32 H323 111.0 no
H322 C32 H323 107.3 no
H321 C32 H323 105.0 no
C9 O33 C34 117.11(17) yes
O33 C34 O35 122.8(2) yes
O33 C34 C36 111.1(2) yes
O35 C34 C36 126.1(2) yes
C34 C36 H362 108.9 no
C34 C36 H361 110.8 no
H362 C36 H361 109.6 no
C34 C36 H363 110.2 no
H362 C36 H363 108.0 no
H361 C36 H363 109.3 no
C52 C51 C56 124.2(2) yes
C52 C51 H511 119.4 no
C56 C51 H511 116.4 no
C51 C52 C53 122.5(2) yes
C51 C52 H521 119.8 no
C53 C52 H521 117.7 no
C52 C53 C54 111.19(17) yes
C52 C53 O69 109.21(19) yes
C54 C53 O69 106.70(18) yes
C52 C53 H531 110.2 no
C54 C53 H531 110.1 no
O69 C53 H531 109.4 no
C53 C54 C55 109.43(17) yes
C53 C54 H541 110.4 no
C55 C54 H541 108.5 no
C53 C54 H542 111.5 no
C55 C54 H542 108.8 no
H541 C54 H542 108.0 no
C54 C55 C56 114.30(17) yes
C54 C55 N57 110.28(16) yes
C56 C55 N57 103.85(15) yes
C54 C55 H551 109.0 no
C56 C55 H551 110.0 no
N57 C55 H551 109.3 no
C55 C56 C51 112.21(16) yes
C55 C56 C59 102.50(16) yes
C51 C56 C59 112.19(17) yes
C55 C56 C60 110.56(16) yes
C51 C56 C60 107.20(16) yes
C59 C56 C60 112.25(16) yes
C55 N57 C58 111.20(15) yes
C55 N57 S73 119.49(13) yes
C58 N57 S73 117.72(13) yes
N57 C58 C59 103.09(16) yes
N57 C58 H581 109.8 no
C59 C58 H581 112.6 no
N57 C58 H582 109.9 no
C59 C58 H582 111.3 no
H581 C58 H582 109.9 no
C56 C59 C58 104.17(16) yes
C56 C59 O83 106.89(15) yes
C58 C59 O83 108.70(16) yes
C56 C59 H591 112.8 no
C58 C59 H591 113.8 no
O83 C59 H591 110.1 no
C56 C60 C61 117.18(18) yes
C56 C60 C68 124.09(17) yes
C61 C60 C68 118.66(19) yes
C60 C61 C62 123.2(2) yes
C60 C61 H611 118.8 no
C62 C61 H611 118.0 no
C61 C62 C63 116.26(19) yes
C61 C62 H621 122.4 no
C63 C62 H621 121.3 no
C62 C63 O64 128.19(19) yes
C62 C63 C67 121.9(2) yes
O64 C63 C67 109.87(19) yes
C63 O64 C65 104.70(16) yes
O64 C65 O66 107.63(18) yes
O64 C65 H652 108.3 no
O66 C65 H652 107.4 no
O64 C65 H651 110.6 no
O66 C65 H651 109.6 no
H652 C65 H651 113.1 no
C65 O66 C67 104.31(18) yes
O66 C67 C63 109.70(19) yes
O66 C67 C68 127.30(19) yes
C63 C67 C68 122.9(2) yes
C60 C68 C67 116.96(19) yes
C60 C68 H681 123.1 no
C67 C68 H681 119.9 no
C53 O69 C70 117.4(2) yes
O69 C70 O71 123.3(3) yes
O69 C70 C72 110.6(3) yes
O71 C70 C72 126.1(3) yes
C70 C72 H723 104.9 no
C70 C72 H722 110.2 no
H723 C72 H722 110.9 no
C70 C72 H721 111.4 no
H723 C72 H721 109.8 no
H722 C72 H721 109.6 no
N57 S73 O74 106.78(9) yes
N57 S73 O75 106.11(9) yes
O74 S73 O75 120.12(10) yes
N57 S73 C76 106.20(9) yes
O74 S73 C76 109.30(9) yes
O75 S73 C76 107.51(10) yes
S73 C76 C77 119.28(16) yes
S73 C76 C81 120.46(17) yes
C77 C76 C81 120.2(2) yes
C76 C77 C78 119.6(2) yes
C76 C77 H771 118.9 no
C78 C77 H771 121.6 no
C77 C78 C79 121.0(2) yes
C77 C78 H781 119.5 no
C79 C78 H781 119.5 no
C78 C79 C80 118.7(2) yes
C78 C79 C82 120.9(2) yes
C80 C79 C82 120.4(2) yes
C79 C80 C81 121.1(2) yes
C79 C80 H801 119.6 no
C81 C80 H801 119.3 no
C76 C81 C80 119.4(2) yes
C76 C81 H811 119.7 no
C80 C81 H811 120.9 no
C79 C82 H822 111.6 no
C79 C82 H821 110.5 no
H822 C82 H821 107.6 no
C79 C82 H823 108.5 no
H822 C82 H823 109.2 no
H821 C82 H823 109.4 no
C59 O83 C84 117.19(15) yes
O83 C84 O85 122.71(19) yes
O83 C84 C86 111.17(18) yes
O85 C84 C86 126.12(19) yes
C84 C86 H862 108.1 no
C84 C86 H861 110.5 no
H862 C86 H861 106.4 no
C84 C86 H863 112.7 no
H862 C86 H863 108.7 no
H861 C86 H863 110.2 no

loop_
_geom_bond_atom_site_label_1
_geom_bond_atom_site_label_2
_geom_bond_distance
_geom_bond_publ_flag
C1 C2 1.319(3) yes
C1 C6 1.512(3) yes
C1 H11 0.963 no
C2 C3 1.495(3) yes
C2 H21 0.943 no
C3 C4 1.509(3) yes
C3 O19 1.459(2) yes
C3 H31 0.949 no
C4 C5 1.518(3) yes
C4 H41 0.969 no
C4 H42 0.977 no
C5 C6 1.566(3) yes
C5 N7 1.492(2) yes
C5 H51 0.970 no
C6 C9 1.541(3) yes
C6 C10 1.542(3) yes
N7 C8 1.482(3) yes
N7 S23 1.6183(18) yes
C8 C9 1.504(3) yes
C8 H81 0.966 no
C8 H82 0.963 no
C9 O33 1.452(2) yes
C9 H91 0.993 no
C10 C11 1.395(3) yes
C10 C18 1.399(3) yes
C11 C12 1.393(3) yes
C11 H111 0.942 no
C12 C13 1.368(3) yes
C12 H121 0.942 no
C13 O14 1.381(3) yes
C13 C17 1.366(3) yes
O14 C15 1.409(3) yes
C15 O16 1.421(3) yes
C15 H152 0.989 no
C15 H151 0.962 no
O16 C17 1.385(3) yes
C17 C18 1.378(3) yes
C18 H181 0.951 no
O19 C20 1.343(3) yes
C20 O21 1.200(3) yes
C20 C22 1.496(3) yes
C22 H223 0.941 no
C22 H222 0.906 no
C22 H221 0.961 no
S23 O24 1.4297(16) yes
S23 O25 1.4332(16) yes
S23 C26 1.762(2) yes
C26 C27 1.383(3) yes
C26 C31 1.389(3) yes
C27 C28 1.378(3) yes
C27 H271 0.943 no
C28 C29 1.387(3) yes
C28 H281 0.945 no
C29 C30 1.387(3) yes
C29 C32 1.501(3) yes
C30 C31 1.384(3) yes
C30 H301 0.957 no
C31 H311 0.930 no
C32 H322 0.965 no
C32 H321 0.941 no
C32 H323 0.966 no
O33 C34 1.346(2) yes
C34 O35 1.207(3) yes
C34 C36 1.486(3) yes
C36 H362 0.973 no
C36 H361 0.979 no
C36 H363 0.972 no
C51 C52 1.322(3) yes
C51 C56 1.512(3) yes
C51 H511 0.950 no
C52 C53 1.493(3) yes
C52 H521 0.928 no
C53 C54 1.512(3) yes
C53 O69 1.459(3) yes
C53 H531 0.979 no
C54 C55 1.524(3) yes
C54 H541 0.990 no
C54 H542 0.970 no
C55 C56 1.553(3) yes
C55 N57 1.495(3) yes
C55 H551 0.964 no
C56 C59 1.542(3) yes
C56 C60 1.544(3) yes
N57 C58 1.480(2) yes
N57 S73 1.6308(18) yes
C58 C59 1.509(3) yes
C58 H581 0.976 no
C58 H582 0.992 no
C59 O83 1.454(2) yes
C59 H591 0.979 no
C60 C61 1.394(3) yes
C60 C68 1.409(3) yes
C61 C62 1.391(3) yes
C61 H611 0.958 no
C62 C63 1.365(3) yes
C62 H621 0.949 no
C63 O64 1.386(2) yes
C63 C67 1.364(3) yes
O64 C65 1.415(3) yes
C65 O66 1.437(3) yes
C65 H652 0.990 no
C65 H651 0.979 no
O66 C67 1.386(3) yes
C67 C68 1.377(3) yes
C68 H681 0.964 no
O69 C70 1.341(3) yes
C70 O71 1.193(4) yes
C70 C72 1.497(4) yes
C72 H723 0.960 no
C72 H722 0.972 no
C72 H721 0.938 no
S73 O74 1.4346(15) yes
S73 O75 1.4341(15) yes
S73 C76 1.756(2) yes
C76 C77 1.390(3) yes
C76 C81 1.385(3) yes
C77 C78 1.386(3) yes
C77 H771 0.943 no
C78 C79 1.378(3) yes
C78 H781 0.934 no
C79 C80 1.393(3) yes
C79 C82 1.516(3) yes
C80 C81 1.383(3) yes
C80 H801 0.947 no
C81 H811 0.930 no
C82 H822 0.966 no
C82 H821 0.967 no
C82 H823 0.937 no
O83 C84 1.349(2) yes
C84 O85 1.197(3) yes
C84 C86 1.493(3) yes
C86 H862 0.971 no
C86 H861 0.948 no
C86 H863 0.939 no

loop_
_geom_contact_atom_site_label_1
_geom_contact_atom_site_label_2
_geom_contact_distance
_geom_contact_site_symmetry_2
_geom_contact_publ_flag
O14 O64 3.172(2) 2_566 no
O14 C18 3.536(3) 2_566 no
O14 O66 3.592(3) . no
O19 C72 3.590(4) 2_456 no
O21 O71 3.261(3) . no
O21 C70 3.323(3) . no
O21 C77 3.330(3) 4_665 no
O24 C84 3.044(3) 4_665 no
O24 C86 3.260(3) 4_665 no
O24 O85 3.292(2) 4_665 no
O24 C58 3.371(2) 4_665 no
O24 O83 3.435(2) 4_665 no
O35 C15 3.503(3) 2_466 no
O35 C65 3.541(3) 2_466 no
O64 C32 3.455(4) 2_466 no
O66 C8 3.419(2) 2_566 no
O69 C82 3.417(4) 3_645 no
O69 C22 3.477(4) 2_556 no
O71 C20 3.244(3) . no
O71 C22 3.592(4) . no
O74 C8 3.417(2) 4_564 no
O75 C5 3.457(2) 4_664 no
O75 C3 3.464(2) 4_664 no
O75 C11 3.567(3) 4_664 no
O75 C31 3.571(3) 4_664 no
O85 C15 3.153(3) 2_566 no
O85 C62 3.364(3) 1_655 no
C2 C52 3.529(3) . no
C27 C78 3.571(3) 2_466 no
C36 C77 3.424(3) 4_565 no
C36 C76 3.461(3) 4_565 no
C36 C51 3.508(3) 1_455 no

loop_
_geom_torsion_atom_site_label_1
_geom_torsion_atom_site_label_2
_geom_torsion_atom_site_label_3
_geom_torsion_atom_site_label_4
_geom_torsion
_geom_torsion_publ_flag
S23 N7 C5 C4 96.2(2) no
S23 N7 C5 C6 -141.4(1) no
S23 N7 C8 C9 163.2(1) no
S23 C26 C27 C28 -174.6(2) no
S23 C26 C31 C30 174.1(2) no
S73 N57 C55 C54 99.1(2) no
S73 N57 C55 C56 -138.0(1) no
S73 N57 C58 C59 162.8(1) no
S73 C76 C77 C78 -175.5(2) no
S73 C76 C81 C80 173.6(2) no
O14 C13 C12 C11 -176.9(2) no
O14 C13 C17 O16 -2.3(3) no
O14 C13 C17 C18 175.4(2) no
O14 C15 O16 C17 15.4(3) no
O16 C15 O14 C13 -16.7(3) no
O16 C17 C13 C12 179.1(2) no
O16 C17 C18 C10 180.0(2) no
O19 C3 C2 C1 148.3(2) no
O19 C3 C4 C5 -177.3(2) no
O21 C20 O19 C3 -1.3(3) no
O24 S23 N7 C5 -42.1(2) no
O24 S23 N7 C8 177.0(1) no
O24 S23 C26 C27 -158.0(2) no
O24 S23 C26 C31 28.5(2) no
O25 S23 N7 C5 -171.8(1) no
O25 S23 N7 C8 47.4(2) no
O25 S23 C26 C27 -26.2(2) no
O25 S23 C26 C31 160.3(2) no
O33 C9 C6 C1 39.5(2) no
O33 C9 C6 C5 -80.8(2) no
O33 C9 C6 C10 160.7(2) no
O33 C9 C8 N7 80.9(2) no
O35 C34 O33 C9 2.4(3) no
O64 C63 C62 C61 176.5(2) no
O64 C63 C67 O66 1.1(3) no
O64 C63 C67 C68 -176.5(2) no
O64 C65 O66 C67 -18.6(3) no
O66 C65 O64 C63 19.2(3) no
O66 C67 C63 C62 179.0(2) no
O66 C67 C68 C60 -177.0(2) no
O69 C53 C52 C51 143.9(2) no
O69 C53 C54 C55 -173.1(2) no
O71 C70 O69 C53 0.0(4) no
O74 S73 N57 C55 -39.4(2) no
O74 S73 N57 C58 -179.4(1) no
O74 S73 C76 C77 -147.1(2) no
O74 S73 C76 C81 36.5(2) no
O75 S73 N57 C55 -168.7(1) no
O75 S73 N57 C58 51.3(2) no
O75 S73 C76 C77 -15.2(2) no
O75 S73 C76 C81 168.4(2) no
O83 C59 C56 C51 44.2(2) no
O83 C59 C56 C55 -76.3(2) no
O83 C59 C56 C60 165.0(2) no
O83 C59 C58 N57 77.9(2) no
O85 C84 O83 C59 6.1(3) no
N7 S23 C26 C27 87.6(2) no
N7 S23 C26 C31 -85.9(2) no
N7 C5 C4 C3 171.0(2) no
N7 C5 C6 C1 -142.2(2) no
N7 C5 C6 C9 -22.2(2) no
N7 C5 C6 C10 97.4(2) no
N7 C8 C9 C6 -33.6(2) no
N57 S73 C76 C77 98.0(2) no
N57 S73 C76 C81 -78.3(2) no
N57 C55 C54 C53 171.9(2) no
N57 C55 C56 C51 -146.6(2) no
N57 C55 C56 C59 -26.0(2) no
N57 C55 C56 C60 93.8(2) no
N57 C58 C59 C56 -35.8(2) no
C1 C2 C3 C4 31.0(3) no
C1 C6 C5 C4 -22.3(2) no
C1 C6 C9 C8 155.1(2) no
C1 C6 C10 C11 -52.4(2) no
C1 C6 C10 C18 126.1(2) no
C2 C1 C6 C5 -6.4(3) no
C2 C1 C6 C9 -121.1(2) no
C2 C1 C6 C10 115.4(2) no
C2 C3 O19 C20 92.4(2) no
C2 C3 C4 C5 -57.6(2) no
C3 O19 C20 C22 179.2(2) no
C3 C2 C1 C6 1.8(3) no
C3 C4 C5 C6 54.4(2) no
C4 C3 O19 C20 -148.2(2) no
C4 C5 N7 C8 -120.5(2) no
C4 C5 C6 C9 97.6(2) no
C4 C5 C6 C10 -142.8(2) no
C5 N7 S23 C26 73.4(2) no
C5 N7 C8 C9 19.6(2) no
C5 C6 C9 C8 34.8(2) no
C5 C6 C10 C11 70.5(2) no
C5 C6 C10 C18 -111.0(2) no
C6 C5 N7 C8 2.0(2) no
C6 C9 O33 C34 -155.0(2) no
C6 C10 C11 C12 177.6(2) no
C6 C10 C18 C17 -179.2(2) no
C8 N7 S23 C26 -67.4(2) no
C8 C9 O33 C34 91.6(2) no
C8 C9 C6 C10 -83.7(2) no
C9 O33 C34 C36 -178.6(2) no
C9 C6 C10 C11 -175.6(2) no
C9 C6 C10 C18 2.9(3) no
C10 C11 C12 C13 0.6(4) no
C10 C18 C17 C13 2.7(3) no
C11 C10 C18 C17 -0.7(3) no
C11 C12 C13 C17 1.4(4) no
C12 C11 C10 C18 -1.0(4) no
C12 C13 O14 C15 -169.9(3) no
C12 C13 C17 C18 -3.2(4) no
C13 C17 O16 C15 -8.1(3) no
C15 O14 C13 C17 11.7(3) no
C15 O16 C17 C18 174.4(2) no
C26 C27 C28 C29 0.7(4) no
C26 C31 C30 C29 0.3(4) no
C27 C26 C31 C30 0.6(4) no
C27 C28 C29 C30 0.1(4) no
C27 C28 C29 C32 -177.3(2) no
C28 C27 C26 C31 -1.1(4) no
C28 C29 C30 C31 -0.7(4) no
C31 C30 C29 C32 176.8(3) no
C51 C52 C53 C54 26.4(3) no
C51 C56 C55 C54 -26.3(2) no
C51 C56 C59 C58 159.2(2) no
C51 C56 C60 C61 -63.0(2) no
C51 C56 C60 C68 113.9(2) no
C52 C51 C56 C55 -3.9(3) no
C52 C51 C56 C59 -118.7(2) no
C52 C51 C56 C60 117.7(2) no
C52 C53 O69 C70 86.1(2) no
C52 C53 C54 C55 -54.1(2) no
C53 O69 C70 C72 -178.4(2) no
C53 C52 C51 C56 3.8(3) no
C53 C54 C55 C56 55.4(2) no
C54 C53 O69 C70 -153.7(2) no
C54 C55 N57 C58 -118.5(2) no
C54 C55 C56 C59 94.2(2) no
C54 C55 C56 C60 -146.0(2) no
C55 N57 S73 C76 77.1(2) no
C55 N57 C58 C59 19.6(2) no
C55 C56 C59 C58 38.6(2) no
C55 C56 C60 C61 59.6(2) no
C55 C56 C60 C68 -123.5(2) no
C56 C55 N57 C58 4.4(2) no
C56 C59 O83 C84 -160.3(2) no
C56 C60 C61 C62 179.5(2) no
C56 C60 C68 C67 -178.8(2) no
C58 N57 S73 C76 -62.9(2) no
C58 C59 O83 C84 87.8(2) no
C58 C59 C56 C60 -80.0(2) no
C59 O83 C84 C86 -174.5(2) no
C59 C56 C60 C61 173.4(2) no
C59 C56 C60 C68 -9.7(3) no
C60 C61 C62 C63 -0.9(4) no
C60 C68 C67 C63 0.1(3) no
C61 C60 C68 C67 -1.9(3) no
C61 C62 C63 C67 -1.0(4) no
C62 C61 C60 C68 2.4(4) no
C62 C63 O64 C65 169.6(3) no
C62 C63 C67 C68 1.4(4) no
C63 C67 O66 C65 10.7(3) no
C65 O64 C63 C67 -12.7(3) no
C65 O66 C67 C68 -171.8(2) no
C76 C77 C78 C79 2.1(3) no
C76 C81 C80 C79 1.6(4) no
C77 C76 C81 C80 -2.7(3) no
C77 C78 C79 C80 -3.1(4) no
C77 C78 C79 C82 176.5(2) no
C78 C77 C76 C81 0.9(3) no
C78 C79 C80 C81 1.3(4) no
C81 C80 C79 C82 -178.3(2) no
